data_4313727
loop_
_publ_author_name
'Kelemu Lemma'
'Arkady Ellern'
'Andreja Bakac'

_publ_section_title
;
 1H NMR Studies of Ligand and H/D Exchange Reactions of cis- and
 trans-([14]aneN4)(H2O)RhH2+ in Aqueous Solutions
;
_journal_name_full 'Inorganic Chemistry'
_journal_page_first 3662
_journal_page_last 3669
_journal_paper_doi 10.1021/ic034130v
_journal_volume 42
_journal_year 2003
_chemical_formula_sum 'C10 H25 Cl2 N4 O4 Rh'
_chemical_formula_weight 439.15
_chemical_name_systematic
; 
 ? 
;
_space_group_IT_number 2
_symmetry_cell_setting triclinic
_symmetry_space_group_name_Hall '-P 1'
_symmetry_space_group_name_H-M 'P -1'
_atom_sites_solution_hydrogens geom
_atom_sites_solution_primary direct
_atom_sites_solution_secondary difmap
_audit_creation_method SHELXL-97
_cell_angle_alpha 81.091(2)
_cell_angle_beta 81.978(2)
_cell_angle_gamma 88.850(2)
_cell_formula_units_Z 2
_cell_length_a 8.9805(11)
_cell_length_b 9.1598(11)
_cell_length_c 10.4081(13)
_cell_measurement_reflns_used 959
_cell_measurement_temperature 298(2)
_cell_measurement_theta_max 28.25
_cell_measurement_theta_min 3.21
_cell_volume 837.56(18)
_computing_cell_refinement 'Bruker SMART'
_computing_data_collection 'Bruker SMART'
_computing_data_reduction 'Bruker SAINT'
_computing_molecular_graphics 'Bruker SHELXTL'
_computing_publication_material 'Bruker SHELXTL'
_computing_structure_refinement 'SHELXL-97 (Sheldrick, 1997)'
_computing_structure_solution 'SHELXS-97 (Sheldrick, 1990)'
_diffrn_ambient_temperature 298(2)
_diffrn_measured_fraction_theta_full 0.906
_diffrn_measured_fraction_theta_max 0.906
_diffrn_measurement_device_type 'CCD area detector'
_diffrn_measurement_method 'phi and omega scans'
_diffrn_radiation_monochromator graphite
_diffrn_radiation_source 'fine-focus sealed tube'
_diffrn_radiation_type MoK\a
_diffrn_radiation_wavelength 0.71073
_diffrn_reflns_av_R_equivalents 0.0175
_diffrn_reflns_av_sigmaI/netI 0.0237
_diffrn_reflns_limit_h_max 11
_diffrn_reflns_limit_h_min -11
_diffrn_reflns_limit_k_max 11
_diffrn_reflns_limit_k_min -11
_diffrn_reflns_limit_l_max 13
_diffrn_reflns_limit_l_min -13
_diffrn_reflns_number 7470
_diffrn_reflns_theta_full 28.27
_diffrn_reflns_theta_max 28.27
_diffrn_reflns_theta_min 2.00
_exptl_absorpt_coefficient_mu 1.358
_exptl_absorpt_correction_T_max 0.72
_exptl_absorpt_correction_T_min 0.56
_exptl_absorpt_correction_type empirical
_exptl_crystal_colour yellow
_exptl_crystal_density_diffrn 1.741
_exptl_crystal_density_meas 0
_exptl_crystal_density_method 'not measured'
_exptl_crystal_description prism
_exptl_crystal_F_000 448
_exptl_crystal_size_max 0.28
_exptl_crystal_size_mid 0.28
_exptl_crystal_size_min 0.14
_refine_diff_density_max 0.899
_refine_diff_density_min -0.930
_refine_diff_density_rms 0.096
_refine_ls_extinction_method none
_refine_ls_goodness_of_fit_ref 1.050
_refine_ls_hydrogen_treatment mixed
_refine_ls_matrix_type full
_refine_ls_number_parameters 290
_refine_ls_number_reflns 3749
_refine_ls_number_restraints 0
_refine_ls_restrained_S_all 1.050
_refine_ls_R_factor_all 0.0310
_refine_ls_R_factor_gt 0.0284
_refine_ls_shift/su_max 0.001
_refine_ls_shift/su_mean 0.000
_refine_ls_structure_factor_coef Fsqd
_refine_ls_weighting_details 'calc w=1/[\s^2^(Fo^2^)+(0.0451P)^2^+0.6049P] where P=(Fo^2^+2Fc^2^)/3'
_refine_ls_weighting_scheme calc
_refine_ls_wR_factor_gt 0.0734
_refine_ls_wR_factor_ref 0.0754
_reflns_number_gt 3475
_reflns_number_total 3749
_reflns_threshold_expression >2sigma(I)
_cod_data_source_file ic034130vsi20030205_055234.cif
_cod_data_source_block bak03
_cod_depositor_comments
;
The following automatic conversions were performed:

'_symmetry_cell_setting' value 'Triclinic' changed to 'triclinic'
according to the built-in table from CIF Core dictionary named
'cif_core.dic' version 2.4.1 from 2010-06-29.

Automatic conversion script
Id: cif_fix_values 1646 2011-03-28 12:23:43Z adriana 
;
_cod_database_code 4313727

loop_
_symmetry_equiv_pos_as_xyz
'x, y, z'
'-x, -y, -z'

loop_
_atom_site_label
_atom_site_type_symbol
_atom_site_fract_x
_atom_site_fract_y
_atom_site_fract_z
_atom_site_U_iso_or_equiv
_atom_site_adp_type
_atom_site_occupancy
_atom_site_symmetry_multiplicity
_atom_site_calc_flag
_atom_site_refinement_flags
_atom_site_disorder_assembly
_atom_site_disorder_group
Rh1 Rh 0.711828(19) 0.62655(2) 0.850415(17) 0.02598(8) Uani 1 1 d . . .
Cl1 Cl 0.78950(7) 0.41628(8) 0.98953(7) 0.03973(16) Uani 1 1 d . . .
Cl2 Cl 0.76677(10) 0.84029(10) 0.38330(8) 0.0526(2) Uani 1 1 d . . .
C1 C 1.0149(3) 0.5923(4) 0.7122(3) 0.0400(6) Uani 1 1 d . . .
C2 C 1.0131(3) 0.7401(4) 0.7579(3) 0.0411(6) Uani 1 1 d . . .
C3 C 0.8755(5) 0.8880(4) 0.9143(4) 0.0551(9) Uani 1 1 d . . .
C4 C 0.7917(5) 0.9916(4) 0.8220(5) 0.0615(10) Uani 1 1 d . . .
C5 C 0.6326(4) 0.9481(4) 0.8120(4) 0.0541(8) Uani 1 1 d . . .
C6 C 0.4665(3) 0.7777(4) 0.7390(3) 0.0449(7) Uani 1 1 d . . .
C7 C 0.4614(3) 0.6263(4) 0.7033(3) 0.0420(7) Uani 1 1 d . . .
C8 C 0.5625(4) 0.3740(3) 0.7572(3) 0.0422(6) Uani 1 1 d . . .
C9 C 0.6857(4) 0.3762(4) 0.6399(3) 0.0461(7) Uani 1 1 d . . .
C10 C 0.8444(4) 0.4065(4) 0.6648(3) 0.0422(6) Uani 1 1 d . . .
N1 N 0.8627(2) 0.5620(3) 0.6837(2) 0.0319(4) Uani 1 1 d . . .
N2 N 0.9006(3) 0.7378(3) 0.8772(2) 0.0369(5) Uani 1 1 d . . .
N3 N 0.6256(3) 0.8128(3) 0.7503(2) 0.0365(5) Uani 1 1 d . . .
N4 N 0.5306(2) 0.5206(3) 0.8009(2) 0.0323(5) Uani 1 1 d . . .
O1 O 0.8024(5) 0.9115(5) 0.2568(3) 0.1150(14) Uani 1 1 d . . .
O2 O 0.7661(5) 0.6838(4) 0.3985(5) 0.1060(13) Uani 1 1 d . . .
O3 O 0.6157(5) 0.8756(6) 0.4276(5) 0.141(2) Uani 1 1 d . . .
O4 O 0.8634(8) 0.8744(6) 0.4650(5) 0.167(3) Uani 1 1 d . . .
H1A H 1.036(4) 0.514(4) 0.779(4) 0.047(9) Uiso 1 1 d . . .
H2A H 1.116(4) 0.762(4) 0.776(3) 0.047(9) Uiso 1 1 d . . .
H3A H 0.821(4) 0.882(4) 0.992(4) 0.046(10) Uiso 1 1 d . . .
H4A H 0.845(5) 1.005(5) 0.746(5) 0.068(13) Uiso 1 1 d . . .
H5A H 0.570(4) 0.938(4) 0.898(4) 0.056(10) Uiso 1 1 d . . .
H6A H 0.412(4) 0.781(4) 0.823(4) 0.042(9) Uiso 1 1 d . . .
H7A H 0.520(4) 0.619(4) 0.629(4) 0.053(10) Uiso 1 1 d . . .
H8A H 0.589(4) 0.309(4) 0.833(4) 0.046(9) Uiso 1 1 d . . .
H9A H 0.661(4) 0.451(4) 0.564(4) 0.045(9) Uiso 1 1 d . . .
H10A H 0.917(4) 0.392(4) 0.587(4) 0.060(11) Uiso 1 1 d . . .
H1B H 1.090(4) 0.586(4) 0.635(3) 0.041(8) Uiso 1 1 d . . .
H2B H 0.987(4) 0.822(4) 0.688(3) 0.040(8) Uiso 1 1 d . . .
H3B H 0.985(5) 0.937(5) 0.919(4) 0.067(12) Uiso 1 1 d . . .
H5B H 0.583(4) 1.023(4) 0.759(3) 0.044(9) Uiso 1 1 d . . .
H6B H 0.437(4) 0.851(4) 0.683(3) 0.042(9) Uiso 1 1 d . . .
H7B H 0.358(5) 0.594(4) 0.701(4) 0.060(11) Uiso 1 1 d . . .
H8B H 0.475(4) 0.341(4) 0.733(4) 0.049(9) Uiso 1 1 d . . .
H9B H 0.679(4) 0.286(5) 0.615(4) 0.057(11) Uiso 1 1 d . . .
H10B H 0.864(4) 0.343(4) 0.744(3) 0.039(8) Uiso 1 1 d . . .
H1N H 0.851(3) 0.620(3) 0.611(3) 0.027(7) Uiso 1 1 d . . .
H2N H 0.942(4) 0.679(4) 0.942(3) 0.042(9) Uiso 1 1 d . . .
H3N H 0.678(4) 0.829(4) 0.670(4) 0.042(9) Uiso 1 1 d . . .
H4N H 0.465(4) 0.509(4) 0.862(3) 0.034(8) Uiso 1 1 d . . .
H1R H 0.615(4) 0.669(4) 0.970(4) 0.064(11) Uiso 1 1 d . . .
H4B H 0.791(5) 1.087(6) 0.848(5) 0.078(14) Uiso 1 1 d . . .

loop_
_atom_site_aniso_label
_atom_site_aniso_U_11
_atom_site_aniso_U_22
_atom_site_aniso_U_33
_atom_site_aniso_U_23
_atom_site_aniso_U_13
_atom_site_aniso_U_12
Rh1 0.02508(11) 0.02783(11) 0.02395(11) 0.00007(7) -0.00389(7) -0.00165(7)
Cl1 0.0361(3) 0.0444(4) 0.0347(3) 0.0106(3) -0.0093(3) -0.0002(3)
Cl2 0.0561(4) 0.0555(5) 0.0411(4) 0.0083(3) -0.0069(3) 0.0016(4)
C1 0.0270(12) 0.0544(17) 0.0356(14) 0.0004(13) -0.0027(11) 0.0024(11)
C2 0.0298(13) 0.0517(17) 0.0395(15) 0.0038(13) -0.0078(11) -0.0085(12)
C3 0.067(2) 0.052(2) 0.051(2) -0.0157(16) -0.0093(17) -0.0194(17)
C4 0.072(2) 0.0352(17) 0.078(3) -0.0109(17) -0.007(2) -0.0098(16)
C5 0.060(2) 0.0304(15) 0.071(2) -0.0074(15) -0.0065(18) 0.0072(14)
C6 0.0335(14) 0.0468(17) 0.0494(18) 0.0084(14) -0.0066(13) 0.0084(12)
C7 0.0306(13) 0.0534(18) 0.0403(16) 0.0048(13) -0.0125(12) 0.0010(12)
C8 0.0445(16) 0.0378(15) 0.0456(16) -0.0058(13) -0.0103(13) -0.0102(12)
C9 0.0569(18) 0.0415(16) 0.0438(17) -0.0155(14) -0.0099(14) -0.0042(14)
C10 0.0465(16) 0.0419(16) 0.0389(15) -0.0111(13) -0.0035(13) 0.0064(12)
N1 0.0299(10) 0.0374(12) 0.0275(11) -0.0011(9) -0.0050(8) 0.0012(9)
N2 0.0372(12) 0.0417(13) 0.0317(11) 0.0001(10) -0.0100(9) -0.0089(10)
N3 0.0372(12) 0.0313(11) 0.0374(12) 0.0026(9) -0.0014(10) 0.0013(9)
N4 0.0272(10) 0.0360(12) 0.0318(11) 0.0019(9) -0.0050(9) -0.0037(9)
O1 0.153(4) 0.132(3) 0.0452(17) 0.0218(19) 0.003(2) -0.030(3)
O2 0.106(3) 0.063(2) 0.148(4) 0.005(2) -0.038(3) 0.0062(19)
O3 0.121(3) 0.128(4) 0.140(4) 0.026(3) 0.033(3) 0.065(3)
O4 0.234(6) 0.154(5) 0.132(4) 0.001(3) -0.107(4) -0.078(4)

loop_
_atom_type_symbol
_atom_type_description
_atom_type_scat_dispersion_real
_atom_type_scat_dispersion_imag
_atom_type_scat_source
C C 0.0033 0.0016 'International Tables Vol C Tables 4.2.6.8 and 6.1.1.4'
H H 0.0000 0.0000 'International Tables Vol C Tables 4.2.6.8 and 6.1.1.4'
N N 0.0061 0.0033 'International Tables Vol C Tables 4.2.6.8 and 6.1.1.4'
O O 0.0106 0.0060 'International Tables Vol C Tables 4.2.6.8 and 6.1.1.4'
Cl Cl 0.1484 0.1585 'International Tables Vol C Tables 4.2.6.8 and 6.1.1.4'
Rh Rh -1.1178 0.9187 'International Tables Vol C Tables 4.2.6.8 and 6.1.1.4'

loop_
_geom_angle_atom_site_label_1
_geom_angle_atom_site_label_2
_geom_angle_atom_site_label_3
_geom_angle
_geom_angle_site_symmetry_1
_geom_angle_site_symmetry_3
_geom_angle_publ_flag
N3 Rh1 N2 92.56(10) . . ?
N3 Rh1 N4 84.42(9) . . ?
N2 Rh1 N4 173.51(9) . . ?
N3 Rh1 N1 97.22(9) . . ?
N2 Rh1 N1 82.89(9) . . ?
N4 Rh1 N1 91.77(9) . . ?
N3 Rh1 Cl1 172.75(7) . . ?
N2 Rh1 Cl1 88.98(7) . . ?
N4 Rh1 Cl1 94.73(6) . . ?
N1 Rh1 Cl1 90.00(6) . . ?
O4 Cl2 O1 112.7(3) . . ?
O4 Cl2 O2 105.1(3) . . ?
O1 Cl2 O2 115.5(3) . . ?
O4 Cl2 O3 112.0(4) . . ?
O1 Cl2 O3 107.8(3) . . ?
O2 Cl2 O3 103.5(3) . . ?
N1 C1 C2 108.5(2) . . ?
N2 C2 C1 109.3(2) . . ?
N2 C3 C4 114.1(3) . . ?
C3 C4 C5 116.6(3) . . ?
N3 C5 C4 112.9(3) . . ?
C7 C6 N3 108.6(2) . . ?
N4 C7 C6 108.9(2) . . ?
N4 C8 C9 114.6(3) . . ?
C10 C9 C8 116.0(3) . . ?
N1 C10 C9 111.6(2) . . ?
C1 N1 C10 112.4(2) . . ?
C1 N1 Rh1 104.04(17) . . ?
C10 N1 Rh1 114.02(17) . . ?
C2 N2 C3 111.8(3) . . ?
C2 N2 Rh1 108.22(17) . . ?
C3 N2 Rh1 116.4(2) . . ?
C5 N3 C6 110.6(3) . . ?
C5 N3 Rh1 114.6(2) . . ?
C6 N3 Rh1 106.63(17) . . ?
C7 N4 C8 112.6(2) . . ?
C7 N4 Rh1 107.50(17) . . ?
C8 N4 Rh1 116.14(17) . . ?

loop_
_geom_bond_atom_site_label_1
_geom_bond_atom_site_label_2
_geom_bond_distance
_geom_bond_site_symmetry_2
_geom_bond_publ_flag
Rh1 N3 2.054(2) . ?
Rh1 N2 2.069(2) . ?
Rh1 N4 2.076(2) . ?
Rh1 N1 2.197(2) . ?
Rh1 Cl1 2.3784(7) . ?
Cl2 O4 1.368(4) . ?
Cl2 O1 1.374(3) . ?
Cl2 O2 1.417(4) . ?
Cl2 O3 1.419(4) . ?
C1 N1 1.479(3) . ?
C1 C2 1.502(5) . ?
C2 N2 1.485(4) . ?
C3 N2 1.490(4) . ?
C3 C4 1.510(6) . ?
C4 C5 1.513(6) . ?
C5 N3 1.488(4) . ?
C6 C7 1.493(5) . ?
C6 N3 1.495(4) . ?
C7 N4 1.484(4) . ?
C8 N4 1.493(4) . ?
C8 C9 1.526(5) . ?
C9 C10 1.522(5) . ?
C10 N1 1.484(4) . ?
